data_7027632
loop_
_publ_author_name
'Lu, Tian-Huey'
'Lin, Shih-Chi'
'Aneetha, Halikhedkar'
'Panneerselvam, Kaliyamoorthy'
'Chung, Chung-Sun'

_publ_section_title
;
 Copper(II) complexes of
 C-meso-1,5,8,12-tetramethyl-1,4,8,11-tetraazacyclotetradecane: syntheses,
 structures and properties&#x200A;&#x2020;&gt;
;
_journal_issue 19
_journal_name_full 'Journal of the Chemical Society, Dalton Transactions'
_journal_page_first 3385
_journal_paper_doi 10.1039/a905079e
_journal_year 1999
_chemical_formula_sum 'C14 H32 Cl2 Cu N4 O8'
_chemical_formula_weight 518.88
_chemical_name_systematic
; 

 ? 

;
_space_group_IT_number 14
_symmetry_cell_setting monoclinic
_symmetry_space_group_name_Hall '-P 2yn'
_symmetry_space_group_name_H-M 'P 1 21/n 1'
_atom_sites_solution_hydrogens geom
_atom_sites_solution_primary heavy
_atom_sites_solution_secondary difmap
_audit_creation_method SHELXL-97
_cell_angle_alpha 90.00
_cell_angle_beta 94.718(1)
_cell_angle_gamma 90.00
_cell_formula_units_Z 4
_cell_length_a 9.6358(1)
_cell_length_b 14.5935(2)
_cell_length_c 15.1412(1)
_cell_measurement_temperature 293(2)
_cell_volume 2121.94(4)
_computing_cell_refinement 'SAINT (Siemens, 1995)'
_computing_data_collection 'Siemens SMART CCD (Siemens, 1995)'
_computing_data_reduction 'SAINT (Siemens, 1995)'
_computing_molecular_graphics 'NRCVAX (Gabe, et al., 1989)'
_computing_publication_material 'SHELXL-97 (Sheldrick, 1997)'
_computing_structure_refinement 'SHELXL-97 (Sheldrick, 1997)'
_computing_structure_solution 'SHELXS-97 (Sheldrick, 1990)'
_diffrn_ambient_temperature 293(2)
_diffrn_measured_fraction_theta_full 0.899
_diffrn_measured_fraction_theta_max 0.899
_diffrn_measurement_device_type 'SMART CCD'
_diffrn_measurement_method '\w scan'
_diffrn_radiation_monochromator graphite
_diffrn_radiation_source 'fine-focus sealed tube'
_diffrn_radiation_type MoK\a
_diffrn_radiation_wavelength 0.71073
_diffrn_reflns_av_R_equivalents 0.0914
_diffrn_reflns_av_sigmaI/netI 0.0603
_diffrn_reflns_limit_h_max 12
_diffrn_reflns_limit_h_min -9
_diffrn_reflns_limit_k_max 19
_diffrn_reflns_limit_k_min -19
_diffrn_reflns_limit_l_max 18
_diffrn_reflns_limit_l_min -19
_diffrn_reflns_number 12359
_diffrn_reflns_theta_full 28.06
_diffrn_reflns_theta_max 28.06
_diffrn_reflns_theta_min 1.94
_exptl_absorpt_coefficient_mu 1.330
_exptl_absorpt_correction_type psi-scan
_exptl_crystal_colour purple
_exptl_crystal_density_diffrn 1.624
_exptl_crystal_density_method 'not measured'
_exptl_crystal_F_000 1084
_exptl_crystal_size_max 0.70
_exptl_crystal_size_mid 0.31
_exptl_crystal_size_min 0.31
_refine_diff_density_max 0.658
_refine_diff_density_min -0.885
_refine_diff_density_rms 0.215
_refine_ls_extinction_method none
_refine_ls_goodness_of_fit_ref 1.174
_refine_ls_hydrogen_treatment mixed
_refine_ls_matrix_type full
_refine_ls_number_parameters 266
_refine_ls_number_reflns 4636
_refine_ls_number_restraints 0
_refine_ls_restrained_S_all 1.174
_refine_ls_R_factor_all 0.1215
_refine_ls_R_factor_gt 0.1103
_refine_ls_shift/su_max 0.015
_refine_ls_shift/su_mean 0.001
_refine_ls_structure_factor_coef Fsqd
_refine_ls_weighting_details 'calc w=1/[\s^2^(Fo^2^)+(0.1246P)^2^+13.7073P] where P=(Fo^2^+2Fc^2^)/3'
_refine_ls_weighting_scheme calc
_refine_ls_wR_factor_gt 0.2865
_refine_ls_wR_factor_ref 0.2966
_reflns_number_gt 3996
_reflns_number_total 4636
_reflns_threshold_expression >2sigma(I)
_cod_data_source_file 905079esup1.cif
_cod_data_source_block '[CuL1(ClO4)](ClO4),1'
_cod_depositor_comments
;
The following automatic conversions were performed:

'_atom_sites_solution_primary' value 'heavy-atom method' was changed
to 'heavy'.

Automatic conversion script
Id: cif_fix_values 6452 2018-10-05 10:23:21Z andrius 
;
_cod_original_sg_symbol_H-M P21/n
_cod_database_code 7027632

loop_
_symmetry_equiv_pos_as_xyz
'x, y, z'
'-x+1/2, y+1/2, -z+1/2'
'-x, -y, -z'
'x-1/2, -y-1/2, z-1/2'

loop_
_atom_site_label
_atom_site_type_symbol
_atom_site_fract_x
_atom_site_fract_y
_atom_site_fract_z
_atom_site_U_iso_or_equiv
_atom_site_adp_type
_atom_site_occupancy
_atom_site_symmetry_multiplicity
_atom_site_calc_flag
_atom_site_refinement_flags
Cu1 Cu 0.24243(8) 0.10685(6) 0.23960(5) 0.0333(3) Uani 1 1 d .
Cl1 Cl 0.2382(2) -0.14237(11) 0.15531(12) 0.0441(5) Uani 1 1 d .
Cl2 Cl 0.6633(3) 0.36165(14) 0.21554(18) 0.0587(6) Uani 1 1 d .
O1 O 0.2085(7) -0.2179(4) 0.2105(4) 0.0563(15) Uani 1 1 d .
O2 O 0.1874(8) -0.0585(4) 0.1910(4) 0.0617(17) Uani 1 1 d .
O3 O 0.3861(9) -0.1348(5) 0.1556(6) 0.074(2) Uani 1 1 d .
O4 O 0.1788(10) -0.1556(5) 0.0677(5) 0.081(2) Uani 1 1 d .
O5 O 0.5382(11) 0.3720(10) 0.1581(8) 0.125(4) Uani 1 1 d .
O6 O 0.6542(11) 0.2779(6) 0.2603(9) 0.118(4) Uani 1 1 d .
O7 O 0.6656(12) 0.4363(7) 0.2746(9) 0.129(4) Uani 1 1 d .
O8 O 0.7798(12) 0.3630(8) 0.1654(9) 0.120(4) Uani 1 1 d .
N1 N 0.1488(7) 0.1530(4) 0.1209(4) 0.0376(13) Uani 1 1 d .
N2 N 0.0494(6) 0.0992(4) 0.2813(4) 0.0392(13) Uani 1 1 d .
H1N2 H 0.0272 0.0386 0.2814 0.080 Uiso 1 1 calc R
N3 N 0.3403(7) 0.0633(4) 0.3584(4) 0.0378(13) Uani 1 1 d .
N4 N 0.4362(7) 0.1236(4) 0.2006(4) 0.0365(13) Uani 1 1 d .
H1N4 H 0.4575 0.1842 0.2059 0.080 Uiso 1 1 calc R
C1 C 0.0292(11) 0.2010(7) 0.1490(7) 0.068(3) Uani 1 1 d .
H1A H -0.0325 0.2171 0.0974 0.080 Uiso 1 1 calc R
H1B H 0.0593 0.2572 0.1788 0.080 Uiso 1 1 calc R
C2 C -0.0488(9) 0.1427(6) 0.2108(7) 0.057(2) Uani 1 1 d .
H2A H -0.1157 0.1804 0.2386 0.080 Uiso 1 1 calc R
H2B H -0.0997 0.0952 0.1771 0.080 Uiso 1 1 calc R
C3 C 0.0297(10) 0.1334(5) 0.3717(6) 0.049(2) Uani 1 1 d .
H3 H 0.0523 0.1989 0.3727 0.080 Uiso 1 1 calc R
C4 C 0.1276(11) 0.0874(9) 0.4413(7) 0.066(3) Uani 1 1 d .
H4A H 0.1135 0.0217 0.4373 0.080 Uiso 1 1 calc R
H4B H 0.1034 0.1067 0.4993 0.080 Uiso 1 1 calc R
C5 C 0.2807(12) 0.1075(7) 0.4338(7) 0.062(2) Uani 1 1 d .
H5A H 0.2926 0.1733 0.4289 0.080 Uiso 1 1 calc R
H5B H 0.3329 0.0878 0.4880 0.080 Uiso 1 1 calc R
C6 C 0.4846(11) 0.0865(8) 0.3552(7) 0.064(3) Uani 1 1 d .
H6A H 0.5403 0.0488 0.3973 0.080 Uiso 1 1 calc R
H6B H 0.4985 0.1501 0.3727 0.080 Uiso 1 1 calc R
C7 C 0.5327(8) 0.0730(6) 0.2649(5) 0.0454(17) Uani 1 1 d .
H7A H 0.6268 0.0961 0.2629 0.080 Uiso 1 1 calc R
H7B H 0.5325 0.0083 0.2502 0.080 Uiso 1 1 calc R
C8 C 0.4490(9) 0.0972(6) 0.1066(5) 0.0452(18) Uani 1 1 d .
H8 H 0.4046 0.0374 0.0955 0.080 Uiso 1 1 calc R
C9 C 0.3728(12) 0.1689(8) 0.0464(7) 0.069(3) Uani 1 1 d .
H9A H 0.3442 0.1396 -0.0096 0.080 Uiso 1 1 calc R
H9B H 0.4394 0.2163 0.0344 0.080 Uiso 1 1 calc R
C10 C 0.2420(12) 0.2169(7) 0.0803(7) 0.066(3) Uani 1 1 d .
H10A H 0.2726 0.2634 0.1234 0.080 Uiso 1 1 calc R
H10B H 0.1908 0.2475 0.0309 0.080 Uiso 1 1 calc R
C11 C 0.1065(15) 0.0818(7) 0.0519(8) 0.084(4) Uani 1 1 d .
H11A H 0.0346 0.0438 0.0726 0.080 Uiso 1 1 calc R
H11B H 0.1856 0.0446 0.0412 0.080 Uiso 1 1 calc R
H11C H 0.0724 0.1115 -0.0021 0.080 Uiso 1 1 calc R
C12 C -0.1181(11) 0.1241(7) 0.3953(7) 0.062(2) Uani 1 1 d .
H12A H -0.1211 0.1312 0.4582 0.080 Uiso 1 1 calc R
H12B H -0.1531 0.0648 0.3777 0.080 Uiso 1 1 calc R
H12C H -0.1744 0.1706 0.3652 0.080 Uiso 1 1 calc R
C13 C 0.3268(15) -0.0395(7) 0.3708(8) 0.083(4) Uani 1 1 d .
H13A H 0.3694 -0.0565 0.4280 0.080 Uiso 1 1 calc R
H13B H 0.3725 -0.0708 0.3256 0.080 Uiso 1 1 calc R
H13C H 0.2301 -0.0561 0.3667 0.080 Uiso 1 1 calc R
C14 C 0.6009(10) 0.0914(8) 0.0841(7) 0.065(3) Uani 1 1 d .
H14A H 0.6474 0.0433 0.1181 0.080 Uiso 1 1 calc R
H14B H 0.6466 0.1487 0.0980 0.080 Uiso 1 1 calc R
H14C H 0.6037 0.0787 0.0220 0.080 Uiso 1 1 calc R

loop_
_atom_site_aniso_label
_atom_site_aniso_U_11
_atom_site_aniso_U_22
_atom_site_aniso_U_33
_atom_site_aniso_U_23
_atom_site_aniso_U_13
_atom_site_aniso_U_12
Cu1 0.0366(5) 0.0256(5) 0.0370(5) 0.0043(3) -0.0019(3) 0.0040(3)
Cl1 0.0684(13) 0.0185(8) 0.0445(10) 0.0034(6) 0.0004(8) 0.0007(7)
Cl2 0.0598(13) 0.0278(9) 0.0884(17) -0.0010(9) 0.0062(11) 0.0027(8)
O1 0.079(4) 0.030(3) 0.060(3) 0.013(3) 0.007(3) -0.003(3)
O2 0.095(5) 0.020(3) 0.070(4) -0.012(3) 0.003(3) 0.017(3)
O3 0.076(5) 0.043(4) 0.105(6) -0.003(4) 0.016(4) -0.010(3)
O4 0.134(7) 0.041(4) 0.063(4) -0.005(3) -0.016(4) 0.009(4)
O5 0.077(6) 0.192(14) 0.105(8) 0.013(8) -0.006(5) 0.011(7)
O6 0.117(8) 0.041(4) 0.199(12) 0.035(6) 0.026(7) -0.003(5)
O7 0.132(9) 0.060(6) 0.195(12) -0.066(7) 0.020(8) -0.012(6)
O8 0.095(7) 0.114(9) 0.157(11) 0.016(7) 0.048(7) 0.016(6)
N1 0.047(3) 0.024(3) 0.041(3) 0.005(2) -0.007(3) 0.002(2)
N2 0.041(3) 0.029(3) 0.048(3) 0.000(3) 0.006(3) -0.004(3)
N3 0.047(3) 0.023(3) 0.042(3) 0.007(2) -0.005(3) 0.002(2)
N4 0.046(3) 0.021(3) 0.042(3) 0.000(2) 0.001(3) 0.002(2)
C1 0.067(6) 0.048(5) 0.086(7) 0.003(5) -0.016(5) 0.015(5)
C2 0.037(4) 0.049(5) 0.084(6) 0.014(5) -0.003(4) 0.009(4)
C3 0.060(5) 0.030(4) 0.060(5) -0.013(3) 0.014(4) -0.017(3)
C4 0.065(6) 0.081(8) 0.054(5) -0.001(5) 0.009(4) -0.013(5)
C5 0.079(7) 0.049(5) 0.057(5) 0.003(4) 0.003(5) -0.002(5)
C6 0.064(6) 0.063(6) 0.064(6) 0.008(5) -0.008(5) 0.001(5)
C7 0.046(4) 0.040(4) 0.049(4) 0.001(3) -0.005(3) 0.004(3)
C8 0.050(4) 0.043(4) 0.043(4) -0.001(3) 0.005(3) -0.003(3)
C9 0.078(7) 0.073(7) 0.057(5) 0.021(5) 0.011(5) 0.026(6)
C10 0.091(7) 0.037(5) 0.068(6) 0.011(4) -0.003(5) 0.001(5)
C11 0.130(11) 0.038(5) 0.078(7) -0.014(5) -0.033(7) 0.025(6)
C12 0.068(6) 0.051(5) 0.071(6) -0.008(5) 0.024(5) 0.000(4)
C13 0.137(11) 0.032(5) 0.077(7) 0.020(5) -0.013(7) -0.003(6)
C14 0.059(5) 0.075(7) 0.062(6) -0.011(5) 0.016(4) 0.003(5)

loop_
_atom_type_symbol
_atom_type_description
_atom_type_scat_dispersion_real
_atom_type_scat_dispersion_imag
_atom_type_scat_source
C C 0.0033 0.0016 'International Tables Vol C Tables 4.2.6.8 and 6.1.1.4'
H H 0.0000 0.0000 'International Tables Vol C Tables 4.2.6.8 and 6.1.1.4'
N N 0.0061 0.0033 'International Tables Vol C Tables 4.2.6.8 and 6.1.1.4'
O O 0.0106 0.0060 'International Tables Vol C Tables 4.2.6.8 and 6.1.1.4'
Cl Cl 0.1484 0.1585 'International Tables Vol C Tables 4.2.6.8 and 6.1.1.4'
Cu Cu 0.3201 1.2651 'International Tables Vol C Tables 4.2.6.8 and 6.1.1.4'

loop_
_geom_angle_atom_site_label_1
_geom_angle_atom_site_label_2
_geom_angle_atom_site_label_3
_geom_angle
N2 Cu1 N4 176.1(2)
N2 Cu1 N1 86.7(3)
N4 Cu1 N1 93.1(3)
N2 Cu1 N3 94.5(3)
N4 Cu1 N3 85.7(2)
N1 Cu1 N3 178.4(2)
O4 Cl1 O1 111.0(4)
O4 Cl1 O3 109.9(6)
O1 Cl1 O3 107.8(4)
O4 Cl1 O2 110.1(4)
O1 Cl1 O2 110.2(4)
O3 Cl1 O2 107.7(4)
O6 Cl2 O8 110.9(7)
O6 Cl2 O7 111.4(8)
O8 Cl2 O7 111.1(7)
O6 Cl2 O5 107.5(7)
O8 Cl2 O5 109.8(8)
O7 Cl2 O5 105.8(8)
C1 N1 C10 110.3(7)
C1 N1 C11 111.2(8)
C10 N1 C11 106.8(8)
C1 N1 Cu1 101.8(5)
C10 N1 Cu1 109.6(5)
C11 N1 Cu1 117.0(5)
C3 N2 C2 113.0(7)
C3 N2 Cu1 117.5(5)
C2 N2 Cu1 107.3(5)
C3 N2 H1N2 106.1
C2 N2 H1N2 106.1
Cu1 N2 H1N2 106.1
C6 N3 C5 111.3(7)
C6 N3 C13 109.3(8)
C5 N3 C13 107.1(8)
C6 N3 Cu1 105.8(5)
C5 N3 Cu1 111.3(5)
C13 N3 Cu1 112.0(6)
C7 N4 C8 113.6(6)
C7 N4 Cu1 107.0(5)
C8 N4 Cu1 113.6(5)
C7 N4 H1N4 107.5
C8 N4 H1N4 107.5
Cu1 N4 H1N4 107.5
N1 C1 C2 111.1(8)
N1 C1 H1A 109.4
C2 C1 H1A 109.4
N1 C1 H1B 109.4
C2 C1 H1B 109.4
H1A C1 H1B 108.0
N2 C2 C1 111.2(7)
N2 C2 H2A 109.4
C1 C2 H2A 109.4
N2 C2 H2B 109.4
C1 C2 H2B 109.4
H2A C2 H2B 108.0
N2 C3 C12 112.6(7)
N2 C3 C4 111.9(8)
C12 C3 C4 110.1(8)
N2 C3 H3 107.3
C12 C3 H3 107.3
C4 C3 H3 107.3
C3 C4 C5 114.6(8)
C3 C4 H4A 108.6
C5 C4 H4A 108.6
C3 C4 H4B 108.6
C5 C4 H4B 108.6
H4A C4 H4B 107.6
N3 C5 C4 114.7(8)
N3 C5 H5A 108.6
C4 C5 H5A 108.6
N3 C5 H5B 108.6
C4 C5 H5B 108.6
H5A C5 H5B 107.6
N3 C6 C7 111.9(8)
N3 C6 H6A 109.2
C7 C6 H6A 109.2
N3 C6 H6B 109.2
C7 C6 H6B 109.2
H6A C6 H6B 107.9
N4 C7 C6 108.0(7)
N4 C7 H7A 110.1
C6 C7 H7A 110.1
N4 C7 H7B 110.1
C6 C7 H7B 110.1
H7A C7 H7B 108.4
N4 C8 C14 112.5(7)
N4 C8 C9 108.5(7)
C14 C8 C9 108.9(8)
N4 C8 H8 109.0
C14 C8 H8 109.0
C9 C8 H8 109.0
C8 C9 C10 118.0(8)
C8 C9 H9A 107.8
C10 C9 H9A 107.8
C8 C9 H9B 107.8
C10 C9 H9B 107.8
H9A C9 H9B 107.1
N1 C10 C9 113.0(8)
N1 C10 H10A 109.0
C9 C10 H10A 109.0
N1 C10 H10B 109.0
C9 C10 H10B 109.0
H10A C10 H10B 107.8
N1 C11 H11A 109.5
N1 C11 H11B 109.5
H11A C11 H11B 109.5
N1 C11 H11C 109.5
H11A C11 H11C 109.5
H11B C11 H11C 109.5
C3 C12 H12A 109.5
C3 C12 H12B 109.5
H12A C12 H12B 109.5
C3 C12 H12C 109.5
H12A C12 H12C 109.5
H12B C12 H12C 109.5
N3 C13 H13A 109.5
N3 C13 H13B 109.5
H13A C13 H13B 109.5
N3 C13 H13C 109.5
H13A C13 H13C 109.5
H13B C13 H13C 109.5
C8 C14 H14A 109.5
C8 C14 H14B 109.5
H14A C14 H14B 109.5
C8 C14 H14C 109.5
H14A C14 H14C 109.5
H14B C14 H14C 109.5

loop_
_geom_bond_atom_site_label_1
_geom_bond_atom_site_label_2
_geom_bond_distance
Cu1 N2 2.016(6)
Cu1 N4 2.019(7)
Cu1 N1 2.057(6)
Cu1 N3 2.061(6)
Cl1 O4 1.415(8)
Cl1 O1 1.426(6)
Cl1 O3 1.429(8)
Cl1 O2 1.440(5)
Cl2 O6 1.404(9)
Cl2 O8 1.406(11)
Cl2 O7 1.408(9)
Cl2 O5 1.435(11)
N1 C1 1.442(12)
N1 C10 1.464(12)
N1 C11 1.506(12)
N2 C3 1.485(10)
N2 C2 1.507(11)
N2 H1N2 0.9100
N3 C6 1.436(12)
N3 C5 1.469(12)
N3 C13 1.519(11)
N4 C7 1.487(10)
N4 C8 1.489(10)
N4 H1N4 0.9100
C1 C2 1.510(14)
C1 H1A 0.9700
C1 H1B 0.9700
C2 H2A 0.9700
C2 H2B 0.9700
C3 C12 1.503(13)
C3 C4 1.512(14)
C3 H3 0.9800
C4 C5 1.517(14)
C4 H4A 0.9700
C4 H4B 0.9700
C5 H5A 0.9700
C5 H5B 0.9700
C6 C7 1.493(13)
C6 H6A 0.9700
C6 H6B 0.9700
C7 H7A 0.9700
C7 H7B 0.9700
C8 C14 1.532(12)
C8 C9 1.535(12)
C8 H8 0.9800
C9 C10 1.565(14)
C9 H9A 0.9700
C9 H9B 0.9700
C10 H10A 0.9700
C10 H10B 0.9700
C11 H11A 0.9600
C11 H11B 0.9600
C11 H11C 0.9600
C12 H12A 0.9600
C12 H12B 0.9600
C12 H12C 0.9600
C13 H13A 0.9600
C13 H13B 0.9600
C13 H13C 0.9600
C14 H14A 0.9600
C14 H14B 0.9600
C14 H14C 0.9600
